data_4102710
loop_
_publ_author_name
'Sunewang R. Wang'
'Zaozao Qiu'
'Zuowei Xie'

_publ_section_title
;
 Insertion of Carboryne into Aromatic Rings: Formation of
 Cyclooctatetraenocarboranes
;
_journal_name_full 'Journal of the American Chemical Society'
_journal_page_first 9988
_journal_page_last 9989
_journal_paper_doi 10.1021/ja1044488
_journal_volume 132
_journal_year 2010
_chemical_formula_sum 'C10 H20 B10 O'
_chemical_formula_weight 264.36
_chemical_name_systematic
; 
 ? 
;
_space_group_IT_number 2
_symmetry_cell_setting triclinic
_symmetry_space_group_name_Hall '-P 1'
_symmetry_space_group_name_H-M 'P -1'
_atom_sites_solution_hydrogens geom
_atom_sites_solution_primary direct
_atom_sites_solution_secondary difmap
_audit_creation_method SHELXL-97
_cell_angle_alpha 101.613(2)
_cell_angle_beta 108.270(2)
_cell_angle_gamma 100.565(2)
_cell_formula_units_Z 2
_cell_length_a 7.8439(7)
_cell_length_b 9.9497(9)
_cell_length_c 11.2367(11)
_cell_measurement_reflns_used 115
_cell_measurement_temperature 296(2)
_cell_measurement_theta_max 15
_cell_measurement_theta_min 15
_cell_volume 786.55(13)
_computing_cell_refinement 'BRUKER KAPPA APEXII DUO DIFFRACTOMETER'
_computing_data_collection 'BRUKER KAPPA APEXII DUO DIFFRACTOMETER'
_computing_data_reduction 'BRUKER KAPPA APEXII DUO DIFFRACTOMETER'
_computing_molecular_graphics 'SIEMENS SHELXTL'
_computing_publication_material 'SIEMENS SHELXTL'
_computing_structure_refinement 'SHELXL-97 (Sheldrick, 2008)'
_computing_structure_solution 'SHELXS-97 (Sheldrick, 2008)'
_diffrn_ambient_temperature 296(2)
_diffrn_measured_fraction_theta_full 0.990
_diffrn_measured_fraction_theta_max 0.990
_diffrn_measurement_device_type 'BRUKER KAPPA APEXII DUO DIFFRACTOMETER'
_diffrn_measurement_method 'PHI & OMEGA SCAN'
_diffrn_radiation_monochromator graphite
_diffrn_radiation_source 'fine-focus sealed tube'
_diffrn_radiation_type MoK\a
_diffrn_radiation_wavelength 0.71073
_diffrn_reflns_av_R_equivalents 0.0282
_diffrn_reflns_av_sigmaI/netI 0.0245
_diffrn_reflns_limit_h_max 8
_diffrn_reflns_limit_h_min -9
_diffrn_reflns_limit_k_max 10
_diffrn_reflns_limit_k_min -11
_diffrn_reflns_limit_l_max 13
_diffrn_reflns_limit_l_min -12
_diffrn_reflns_number 8243
_diffrn_reflns_theta_full 25.25
_diffrn_reflns_theta_max 25.25
_diffrn_reflns_theta_min 1.99
_exptl_absorpt_coefficient_mu 0.057
_exptl_absorpt_correction_T_max 0.7456
_exptl_absorpt_correction_T_min 0.6827
_exptl_absorpt_correction_type multi-scan
_exptl_crystal_colour colourless
_exptl_crystal_density_diffrn 1.116
_exptl_crystal_density_method 'not measured'
_exptl_crystal_description block
_exptl_crystal_F_000 276
_exptl_crystal_size_max 0.50
_exptl_crystal_size_mid 0.40
_exptl_crystal_size_min 0.30
_refine_diff_density_max 0.213
_refine_diff_density_min -0.248
_refine_diff_density_rms 0.038
_refine_ls_extinction_method none
_refine_ls_goodness_of_fit_ref 1.066
_refine_ls_hydrogen_treatment riding
_refine_ls_matrix_type full
_refine_ls_number_parameters 190
_refine_ls_number_reflns 2821
_refine_ls_number_restraints 0
_refine_ls_restrained_S_all 1.066
_refine_ls_R_factor_all 0.0495
_refine_ls_R_factor_gt 0.0453
_refine_ls_shift/su_max 0.000
_refine_ls_shift/su_mean 0.000
_refine_ls_structure_factor_coef Fsqd
_refine_ls_weighting_details 'calc w=1/[\s^2^(Fo^2^)+(0.0754P)^2^+0.1762P] where P=(Fo^2^+2Fc^2^)/3'
_refine_ls_weighting_scheme calc
_refine_ls_wR_factor_gt 0.1289
_refine_ls_wR_factor_ref 0.1341
_reflns_number_gt 2525
_reflns_number_total 2821
_reflns_threshold_expression >2sigma(I)
_cod_data_source_file ja1044488_si_002_2.cif
_cod_data_source_block 3f
_cod_database_code 4102710

loop_
_symmetry_equiv_pos_as_xyz
'x, y, z'
'-x, -y, -z'

loop_
_atom_site_label
_atom_site_type_symbol
_atom_site_fract_x
_atom_site_fract_y
_atom_site_fract_z
_atom_site_U_iso_or_equiv
_atom_site_adp_type
_atom_site_occupancy
_atom_site_symmetry_multiplicity
_atom_site_calc_flag
_atom_site_refinement_flags
O1 O 0.45204(15) 0.82293(12) 0.14999(10) 0.0505(3) Uani 1 1 d .
C1 C -0.03000(18) 0.65790(13) -0.26535(13) 0.0329(3) Uani 1 1 d .
C2 C 0.12836(17) 0.81135(13) -0.23309(12) 0.0315(3) Uani 1 1 d .
C11 C 0.0299(2) 0.52917(14) -0.23947(14) 0.0384(3) Uani 1 1 d .
H11A H -0.0159 0.4503 -0.3120 0.046 Uiso 1 1 calc R
C12 C 0.1373(2) 0.50741(14) -0.13093(14) 0.0387(3) Uani 1 1 d .
C13 C 0.1662(3) 0.36049(17) -0.13520(18) 0.0566(4) Uani 1 1 d .
H13A H 0.1015 0.2990 -0.2222 0.085 Uiso 1 1 calc R
H13B H 0.1188 0.3230 -0.0762 0.085 Uiso 1 1 calc R
H13C H 0.2968 0.3664 -0.1100 0.085 Uiso 1 1 calc R
C14 C 0.23207(19) 0.60948(15) -0.00126(14) 0.0397(3) Uani 1 1 d .
H14A H 0.2034 0.5851 0.0672 0.048 Uiso 1 1 calc R
C15 C 0.35542(19) 0.73400(15) 0.02739(14) 0.0384(3) Uani 1 1 d .
C16 C 0.4114(3) 0.7830(2) 0.25509(17) 0.0645(5) Uani 1 1 d .
H16A H 0.4876 0.8538 0.3356 0.097 Uiso 1 1 calc R
H16B H 0.4367 0.6929 0.2591 0.097 Uiso 1 1 calc R
H16C H 0.2825 0.7754 0.2413 0.097 Uiso 1 1 calc R
C17 C 0.42297(19) 0.79311(15) -0.06436(15) 0.0416(3) Uani 1 1 d .
H17A H 0.5511 0.8124 -0.0435 0.050 Uiso 1 1 calc R
C18 C 0.33056(18) 0.82331(15) -0.17193(14) 0.0383(3) Uani 1 1 d .
H18A H 0.4034 0.8573 -0.2163 0.046 Uiso 1 1 calc R
B3 B 0.0241(2) 0.70617(18) -0.39170(15) 0.0401(4) Uani 1 1 d .
H3 H 0.0974 0.6496 -0.4454 0.048 Uiso 1 1 calc R
B4 B -0.2095(2) 0.63133(18) -0.41059(16) 0.0440(4) Uani 1 1 d .
H4 H -0.2899 0.5258 -0.4778 0.053 Uiso 1 1 calc R
B5 B -0.2347(2) 0.69065(17) -0.25856(16) 0.0392(4) Uani 1 1 d .
H5 H -0.3309 0.6238 -0.2274 0.047 Uiso 1 1 calc R
B6 B -0.0173(2) 0.80354(15) -0.14504(15) 0.0322(3) Uani 1 1 d .
H6 H 0.0287 0.8100 -0.0405 0.039 Uiso 1 1 calc R
B7 B 0.0635(2) 0.89340(18) -0.35462(16) 0.0408(4) Uani 1 1 d .
H7 H 0.1618 0.9593 -0.3849 0.049 Uiso 1 1 calc R
B8 B -0.1531(3) 0.7810(2) -0.46785(16) 0.0461(4) Uani 1 1 d .
H8 H -0.1969 0.7734 -0.5726 0.055 Uiso 1 1 calc R
B9 B -0.3146(2) 0.77232(19) -0.38569(17) 0.0450(4) Uani 1 1 d .
H9 H -0.4637 0.7596 -0.4370 0.054 Uiso 1 1 calc R
B10 B -0.1946(2) 0.87892(17) -0.22112(16) 0.0389(4) Uani 1 1 d .
H10 H -0.2658 0.9356 -0.1657 0.047 Uiso 1 1 calc R
B11 B 0.0391(2) 0.95314(16) -0.20225(15) 0.0363(3) Uani 1 1 d .
H11 H 0.1221 1.0576 -0.1340 0.044 Uiso 1 1 calc R
B12 B -0.1452(2) 0.93462(18) -0.35090(17) 0.0429(4) Uani 1 1 d .
H12 H -0.1844 1.0273 -0.3796 0.052 Uiso 1 1 calc R

loop_
_atom_site_aniso_label
_atom_site_aniso_U_11
_atom_site_aniso_U_22
_atom_site_aniso_U_33
_atom_site_aniso_U_23
_atom_site_aniso_U_13
_atom_site_aniso_U_12
O1 0.0474(6) 0.0535(7) 0.0405(6) 0.0114(5) 0.0054(5) 0.0099(5)
C1 0.0336(7) 0.0301(6) 0.0336(7) 0.0077(5) 0.0119(5) 0.0073(5)
C2 0.0333(7) 0.0310(6) 0.0336(7) 0.0124(5) 0.0144(5) 0.0088(5)
C11 0.0437(7) 0.0278(6) 0.0429(8) 0.0068(6) 0.0168(6) 0.0091(6)
C12 0.0412(7) 0.0327(7) 0.0487(8) 0.0162(6) 0.0208(6) 0.0121(6)
C13 0.0722(11) 0.0407(8) 0.0685(11) 0.0246(8) 0.0291(9) 0.0259(8)
C14 0.0421(8) 0.0426(8) 0.0422(8) 0.0210(6) 0.0170(6) 0.0164(6)
C15 0.0336(7) 0.0434(8) 0.0391(7) 0.0155(6) 0.0086(6) 0.0159(6)
C16 0.0654(11) 0.0818(13) 0.0408(9) 0.0152(9) 0.0133(8) 0.0195(10)
C17 0.0292(7) 0.0447(8) 0.0500(8) 0.0170(7) 0.0118(6) 0.0084(6)
C18 0.0310(7) 0.0417(7) 0.0468(8) 0.0176(6) 0.0177(6) 0.0083(6)
B3 0.0460(9) 0.0455(9) 0.0326(8) 0.0107(7) 0.0167(7) 0.0170(7)
B4 0.0410(9) 0.0430(9) 0.0374(9) 0.0044(7) 0.0050(7) 0.0095(7)
B5 0.0306(7) 0.0404(8) 0.0469(9) 0.0134(7) 0.0142(7) 0.0084(6)
B6 0.0338(7) 0.0315(7) 0.0347(8) 0.0102(6) 0.0156(6) 0.0104(6)
B7 0.0444(9) 0.0466(9) 0.0414(9) 0.0236(7) 0.0193(7) 0.0162(7)
B8 0.0490(10) 0.0573(10) 0.0336(8) 0.0156(7) 0.0112(7) 0.0210(8)
B9 0.0359(8) 0.0506(10) 0.0449(9) 0.0140(8) 0.0080(7) 0.0144(7)
B10 0.0378(8) 0.0406(8) 0.0443(9) 0.0142(7) 0.0178(7) 0.0171(7)
B11 0.0393(8) 0.0302(7) 0.0419(8) 0.0128(6) 0.0149(7) 0.0118(6)
B12 0.0462(9) 0.0445(9) 0.0452(9) 0.0211(7) 0.0157(7) 0.0205(7)

loop_
_atom_type_symbol
_atom_type_description
_atom_type_scat_dispersion_real
_atom_type_scat_dispersion_imag
_atom_type_scat_source
C C 0.0033 0.0016 'International Tables Vol C Tables 4.2.6.8 and 6.1.1.4'
H H 0.0000 0.0000 'International Tables Vol C Tables 4.2.6.8 and 6.1.1.4'
B B 0.0013 0.0007 'International Tables Vol C Tables 4.2.6.8 and 6.1.1.4'
O O 0.0106 0.0060 'International Tables Vol C Tables 4.2.6.8 and 6.1.1.4'

loop_
_geom_angle_atom_site_label_1
_geom_angle_atom_site_label_2
_geom_angle_atom_site_label_3
_geom_angle
C15 O1 C16 117.47(13)
C11 C1 C2 120.47(11)
C11 C1 B5 123.60(11)
C2 C1 B5 110.10(10)
C11 C1 B4 116.37(11)
C2 C1 B4 109.73(10)
B5 C1 B4 62.18(9)
C11 C1 B3 112.58(11)
C2 C1 B3 60.63(8)
B5 C1 B3 112.85(10)
B4 C1 B3 61.81(9)
C11 C1 B6 124.34(11)
C2 C1 B6 61.00(7)
B5 C1 B6 61.90(8)
B4 C1 B6 112.74(10)
B3 C1 B6 112.58(10)
C18 C2 C1 120.41(10)
C18 C2 B11 121.37(11)
C1 C2 B11 110.89(10)
C18 C2 B7 117.11(11)
C1 C2 B7 110.87(10)
B11 C2 B7 62.47(9)
C18 C2 B3 114.80(11)
C1 C2 B3 61.36(8)
B11 C2 B3 113.40(10)
B7 C2 B3 61.95(9)
C18 C2 B6 121.66(11)
C1 C2 B6 61.23(8)
B11 C2 B6 62.09(8)
B7 C2 B6 113.45(10)
B3 C2 B6 113.38(10)
C12 C11 C1 131.40(13)
C11 C12 C14 127.91(12)
C11 C12 C13 118.66(14)
C14 C12 C13 113.41(13)
C15 C14 C12 126.00(13)
C14 C15 O1 125.16(13)
C14 C15 C17 126.37(13)
O1 C15 C17 108.27(12)
C18 C17 C15 130.32(13)
C17 C18 C2 130.17(13)
C2 B3 C1 58.01(7)
C2 B3 B8 105.65(11)
C1 B3 B8 105.92(11)
C2 B3 B7 58.98(8)
C1 B3 B7 105.82(10)
B8 B3 B7 60.10(10)
C2 B3 B4 105.24(11)
C1 B3 B4 58.78(9)
B8 B3 B4 60.22(10)
B7 B3 B4 108.02(11)
C1 B4 B9 105.85(11)
C1 B4 B3 59.41(9)
B9 B4 B3 108.03(12)
C1 B4 B8 105.89(11)
B9 B4 B8 60.49(10)
B3 B4 B8 59.56(10)
C1 B4 B5 58.79(8)
B9 B4 B5 60.42(10)
B3 B4 B5 108.14(11)
B8 B4 B5 108.77(12)
C1 B5 B6 59.54(8)
C1 B5 B4 59.03(9)
B6 B5 B4 108.27(11)
C1 B5 B10 105.50(10)
B6 B5 B10 59.59(9)
B4 B5 B10 107.66(11)
C1 B5 B9 105.42(11)
B6 B5 B9 107.90(11)
B4 B5 B9 59.64(10)
B10 B5 B9 60.06(9)
C2 B6 C1 57.77(7)
C2 B6 B10 104.85(10)
C1 B6 B10 105.31(10)
C2 B6 B11 58.31(8)
C1 B6 B11 105.10(10)
B10 B6 B11 60.14(9)
C2 B6 B5 104.89(10)
C1 B6 B5 58.56(8)
B10 B6 B5 60.32(9)
B11 B6 B5 108.13(11)
C2 B7 B8 105.44(11)
C2 B7 B12 105.35(11)
B8 B7 B12 60.44(10)
C2 B7 B3 59.07(8)
B8 B7 B3 59.73(10)
B12 B7 B3 108.05(12)
C2 B7 B11 58.46(8)
B8 B7 B11 108.53(11)
B12 B7 B11 60.35(9)
B3 B7 B11 107.77(10)
B3 B8 B7 60.17(9)
B3 B8 B4 60.21(10)
B7 B8 B4 108.06(11)
B3 B8 B12 107.88(12)
B7 B8 B12 59.78(10)
B4 B8 B12 107.52(12)
B3 B8 B9 107.88(11)
B7 B8 B9 107.67(12)
B4 B8 B9 59.65(10)
B12 B8 B9 59.77(10)
B4 B9 B12 107.85(12)
B4 B9 B10 107.70(11)
B12 B9 B10 60.14(9)
B4 B9 B5 59.93(9)
B12 B9 B5 108.02(11)
B10 B9 B5 59.83(9)
B4 B9 B8 59.86(10)
B12 B9 B8 59.99(10)
B10 B9 B8 107.94(12)
B5 B9 B8 107.87(11)
B6 B10 B11 60.13(8)
B6 B10 B5 60.09(8)
B11 B10 B5 107.94(10)
B6 B10 B9 108.33(11)
B11 B10 B9 107.88(11)
B5 B10 B9 60.10(9)
B6 B10 B12 108.41(11)
B11 B10 B12 60.13(9)
B5 B10 B12 107.92(11)
B9 B10 B12 59.74(10)
C2 B11 B6 59.60(8)
C2 B11 B10 105.53(10)
B6 B11 B10 59.73(8)
C2 B11 B7 59.08(8)
B6 B11 B7 108.66(11)
B10 B11 B7 107.98(11)
C2 B11 B12 105.25(11)
B6 B11 B12 108.16(11)
B10 B11 B12 60.22(9)
B7 B11 B12 59.61(9)
B7 B12 B9 108.04(12)
B7 B12 B8 59.77(10)
B9 B12 B8 60.24(10)
B7 B12 B11 60.03(9)
B9 B12 B11 107.79(11)
B8 B12 B11 107.75(11)
B7 B12 B10 107.85(11)
B9 B12 B10 60.12(9)
B8 B12 B10 108.13(11)
B11 B12 B10 59.65(9)

loop_
_geom_bond_atom_site_label_1
_geom_bond_atom_site_label_2
_geom_bond_distance
O1 C15 1.3652(18)
O1 C16 1.426(2)
C1 C11 1.4937(18)
C1 C2 1.6747(17)
C1 B5 1.718(2)
C1 B4 1.722(2)
C1 B3 1.733(2)
C1 B6 1.7353(19)
C2 C18 1.4888(18)
C2 B11 1.7080(19)
C2 B7 1.7192(19)
C2 B3 1.721(2)
C2 B6 1.7314(18)
C11 C12 1.332(2)
C12 C14 1.468(2)
C12 C13 1.5135(19)
C14 C15 1.334(2)
C15 C17 1.470(2)
C17 C18 1.324(2)
B3 B8 1.763(2)
B3 B7 1.771(2)
B3 B4 1.774(2)
B4 B9 1.771(2)
B4 B8 1.775(3)
B4 B5 1.776(2)
B5 B6 1.776(2)
B5 B10 1.780(2)
B5 B9 1.785(2)
B6 B10 1.767(2)
B6 B11 1.774(2)
B7 B8 1.769(2)
B7 B12 1.770(2)
B7 B11 1.777(2)
B8 B12 1.781(2)
B8 B9 1.786(3)
B9 B12 1.777(2)
B9 B10 1.784(2)
B10 B11 1.774(2)
B10 B12 1.784(2)
B11 B12 1.783(2)
